data_1551679
loop_
_publ_author_name
'HANDA, Makoto'
'IKEUE, Takahisa'
'HARADA, Yasuko'
'KIMURA, Yuko'
'NISHIMURA, Takuya'
'YOSHIOKA, Daisuke'
'MIKURIYA, Masahiro'

_publ_section_title
;
 Crystal Structure of N,N^|^prime;-Bis(3,5-dichlorophenyl)formamidine
;
_journal_issue 0
_journal_name_full 'X-ray Structure Analysis Online'
_journal_page_first 25
_journal_paper_doi 10.2116/xraystruct.29.25
_journal_volume 29
_journal_year 2013
_chemical_formula_sum 'C13 H8 Cl4 N2'
_chemical_formula_weight 334.01
_space_group_IT_number 2
_space_group_name_Hall '-P 1'
_space_group_name_H-M_alt 'P -1'
_symmetry_cell_setting triclinic
_symmetry_space_group_name_Hall '-P 1'
_symmetry_space_group_name_H-M 'P -1'
_atom_sites_solution_hydrogens geom
_atom_sites_solution_primary direct
_atom_sites_solution_secondary difmap
_audit_creation_method SHELXL-97
_cell_angle_alpha 76.579(3)
_cell_angle_beta 72.529(2)
_cell_angle_gamma 74.249(2)
_cell_formula_units_Z 2
_cell_length_a 7.9265(13)
_cell_length_b 9.3588(15)
_cell_length_c 10.4003(17)
_cell_measurement_temperature 90(2)
_cell_volume 698.7(2)
_computing_cell_refinement 'Bruker SMART'
_computing_data_collection 'Bruker SMART'
_computing_data_reduction 'Bruker SAINT'
_computing_molecular_graphics 'Bruker SHELXL'
_computing_publication_material 'Bruker SHELXL'
_computing_structure_refinement 'SHELXL-97 (Sheldrick, 1997)'
_computing_structure_solution 'SHELXS-97 (Sheldrick, 1990)'
_diffrn_ambient_temperature 90(2)
_diffrn_measured_fraction_theta_full 0.990
_diffrn_measured_fraction_theta_max 0.865
_diffrn_measurement_device_type 'CCD area detector'
_diffrn_measurement_method 'psi and omega scans'
_diffrn_radiation_monochromator graphite
_diffrn_radiation_source 'fine-focus sealed tube'
_diffrn_radiation_type MoK\a
_diffrn_radiation_wavelength 0.71073
_diffrn_reflns_av_R_equivalents 0.0096
_diffrn_reflns_av_sigmaI/netI 0.0157
_diffrn_reflns_limit_h_max 10
_diffrn_reflns_limit_h_min -10
_diffrn_reflns_limit_k_max 12
_diffrn_reflns_limit_k_min -11
_diffrn_reflns_limit_l_max 11
_diffrn_reflns_limit_l_min -13
_diffrn_reflns_number 4249
_diffrn_reflns_theta_full 25.00
_diffrn_reflns_theta_max 28.41
_diffrn_reflns_theta_min 2.08
_exptl_absorpt_coefficient_mu 0.832
_exptl_absorpt_correction_T_max 0.8128
_exptl_absorpt_correction_T_min 0.6098
_exptl_absorpt_correction_type empirical
_exptl_absorpt_process_details SADABS
_exptl_crystal_colour yellow
_exptl_crystal_density_diffrn 1.588
_exptl_crystal_density_method 'not measured'
_exptl_crystal_description column
_exptl_crystal_F_000 336
_exptl_crystal_size_max 0.66
_exptl_crystal_size_mid 0.35
_exptl_crystal_size_min 0.26
_refine_diff_density_max 0.394
_refine_diff_density_min -0.284
_refine_diff_density_rms 0.068
_refine_ls_extinction_method none
_refine_ls_goodness_of_fit_ref 1.064
_refine_ls_hydrogen_treatment constr
_refine_ls_matrix_type full
_refine_ls_number_parameters 172
_refine_ls_number_reflns 3046
_refine_ls_number_restraints 0
_refine_ls_restrained_S_all 1.064
_refine_ls_R_factor_all 0.0300
_refine_ls_R_factor_gt 0.0276
_refine_ls_shift/su_max 0.001
_refine_ls_shift/su_mean 0.000
_refine_ls_structure_factor_coef Fsqd
_refine_ls_weighting_details 'calc w=1/[\s^2^(Fo^2^)+(0.0485P)^2^+0.1988P] where P=(Fo^2^+2Fc^2^)/3'
_refine_ls_weighting_scheme calc
_refine_ls_wR_factor_gt 0.0759
_refine_ls_wR_factor_ref 0.0771
_reflns_number_gt 2787
_reflns_number_total 3046
_reflns_threshold_expression >2sigma(I)
_cod_data_source_file 29_25_1.txt
_cod_data_source_block h35clpf
_cod_depositor_comments
;
The following automatic conversions were performed:

'_symmetry_cell_setting' value 'Triclinic' changed to 'triclinic'
according to
/home/andrius/struct/COD-crude-data/automatic-downloads/current/J-STAGE/lib/dictionaries/cif_core.dic
dictionary named 'cif_core.dic' version 2.4.2 from 2011-04-26.

Automatic conversion script
Id: cif_fix_values 6524 2018-11-02 12:15:13Z antanas 
;
_cod_original_sg_symbol_H-M P-1
_cod_database_code 1551679

loop_
_symmetry_equiv_pos_as_xyz
'x, y, z'
'-x, -y, -z'

loop_
_atom_site_label
_atom_site_type_symbol
_atom_site_fract_x
_atom_site_fract_y
_atom_site_fract_z
_atom_site_U_iso_or_equiv
_atom_site_adp_type
_atom_site_occupancy
_atom_site_symmetry_multiplicity
_atom_site_calc_flag
_atom_site_refinement_flags
Cl1 Cl -0.08791(5) 0.38340(4) 0.31179(4) 0.02391(10) Uani 1 1 d .
Cl2 Cl 0.38888(4) 0.71905(4) 0.00025(4) 0.02340(10) Uani 1 1 d .
Cl3 Cl -0.08734(5) 0.88155(4) -0.67621(3) 0.02290(10) Uani 1 1 d .
Cl4 Cl -0.59760(5) 1.38584(4) -0.58346(4) 0.02799(11) Uani 1 1 d .
N1 N -0.28408(15) 0.85921(13) -0.00946(12) 0.0169(2) Uani 1 1 d .
N2 N -0.37690(16) 1.01372(13) -0.19482(12) 0.0178(2) Uani 1 1 d .
H2A H -0.4745 1.0594 -0.1401 0.021 Uiso 1 1 calc R
C1 C -0.25279(18) 0.91035(15) -0.13807(14) 0.0166(3) Uani 1 1 d .
H1A H -0.1378 0.8740 -0.1955 0.020 Uiso 1 1 calc R
C2 C -0.13833(18) 0.75849(16) 0.03752(14) 0.0159(3) Uani 1 1 d .
C3 C -0.17350(18) 0.63037(15) 0.13205(14) 0.0169(3) Uani 1 1 d .
H3A H -0.2907 0.6088 0.1586 0.020 Uiso 1 1 calc R
C4 C -0.03624(19) 0.53543(15) 0.18659(14) 0.0175(3) Uani 1 1 d .
C5 C 0.13908(19) 0.55832(16) 0.14730(14) 0.0186(3) Uani 1 1 d .
H5A H 0.2324 0.4908 0.1847 0.022 Uiso 1 1 calc R
C6 C 0.17184(18) 0.68396(16) 0.05111(14) 0.0175(3) Uani 1 1 d .
C7 C 0.03678(18) 0.78588(16) -0.00332(14) 0.0169(3) Uani 1 1 d .
H7A H 0.0629 0.8727 -0.0672 0.020 Uiso 1 1 calc R
C8 C -0.35910(17) 1.05261(15) -0.33628(13) 0.0162(3) Uani 1 1 d .
C9 C -0.24007(18) 0.95861(16) -0.42671(14) 0.0174(3) Uani 1 1 d .
H9A H -0.1655 0.8675 -0.3943 0.021 Uiso 1 1 calc R
C10 C -0.23310(18) 1.00107(16) -0.56477(14) 0.0175(3) Uani 1 1 d .
C11 C -0.34105(19) 1.13140(16) -0.61672(14) 0.0188(3) Uani 1 1 d .
H11A H -0.3353 1.1576 -0.7116 0.023 Uiso 1 1 calc R
C12 C -0.45776(19) 1.22184(16) -0.52405(15) 0.0189(3) Uani 1 1 d .
C13 C -0.46757(19) 1.18580(16) -0.38558(14) 0.0184(3) Uani 1 1 d .
H13A H -0.5474 1.2511 -0.3248 0.022 Uiso 1 1 calc R

loop_
_atom_site_aniso_label
_atom_site_aniso_U_11
_atom_site_aniso_U_22
_atom_site_aniso_U_33
_atom_site_aniso_U_23
_atom_site_aniso_U_13
_atom_site_aniso_U_12
Cl1 0.02418(19) 0.01790(18) 0.02301(19) 0.00197(13) -0.00201(14) -0.00270(14)
Cl2 0.01519(17) 0.0275(2) 0.0280(2) -0.00258(14) -0.00628(13) -0.00638(13)
Cl3 0.02389(19) 0.0258(2) 0.01818(18) -0.00938(14) -0.00028(13) -0.00484(14)
Cl4 0.0322(2) 0.0248(2) 0.0242(2) -0.00111(14) -0.01383(16) 0.00327(15)
N1 0.0150(5) 0.0183(6) 0.0167(6) -0.0028(4) -0.0045(4) -0.0019(4)
N2 0.0165(6) 0.0214(6) 0.0136(6) -0.0036(4) -0.0031(4) -0.0010(5)
C1 0.0137(6) 0.0192(7) 0.0170(6) -0.0060(5) -0.0021(5) -0.0035(5)
C2 0.0157(6) 0.0183(6) 0.0134(6) -0.0059(5) -0.0029(5) -0.0013(5)
C3 0.0153(6) 0.0189(7) 0.0164(6) -0.0060(5) -0.0020(5) -0.0031(5)
C4 0.0215(7) 0.0153(6) 0.0144(6) -0.0027(5) -0.0025(5) -0.0037(5)
C5 0.0185(7) 0.0196(7) 0.0176(7) -0.0049(5) -0.0065(5) -0.0002(5)
C6 0.0142(6) 0.0221(7) 0.0175(7) -0.0070(5) -0.0026(5) -0.0045(5)
C7 0.0175(6) 0.0183(7) 0.0148(6) -0.0033(5) -0.0035(5) -0.0039(5)
C8 0.0138(6) 0.0205(7) 0.0153(7) -0.0030(5) -0.0031(5) -0.0058(5)
C9 0.0166(6) 0.0184(7) 0.0172(7) -0.0032(5) -0.0043(5) -0.0039(5)
C10 0.0167(6) 0.0203(7) 0.0165(6) -0.0058(5) -0.0009(5) -0.0067(5)
C11 0.0208(7) 0.0233(7) 0.0141(6) -0.0015(5) -0.0047(5) -0.0087(6)
C12 0.0182(6) 0.0189(7) 0.0197(7) -0.0009(5) -0.0068(5) -0.0038(5)
C13 0.0173(6) 0.0205(7) 0.0178(7) -0.0051(5) -0.0043(5) -0.0032(5)

loop_
_atom_type_symbol
_atom_type_description
_atom_type_scat_dispersion_real
_atom_type_scat_dispersion_imag
_atom_type_scat_source
C C 0.0033 0.0016 'International Tables Vol C Tables 4.2.6.8 and 6.1.1.4'
H H 0.0000 0.0000 'International Tables Vol C Tables 4.2.6.8 and 6.1.1.4'
N N 0.0061 0.0033 'International Tables Vol C Tables 4.2.6.8 and 6.1.1.4'
Cl Cl 0.1484 0.1585 'International Tables Vol C Tables 4.2.6.8 and 6.1.1.4'

loop_
_geom_angle_atom_site_label_1
_geom_angle_atom_site_label_2
_geom_angle_atom_site_label_3
_geom_angle
C1 N1 C2 116.61(12)
C1 N2 C8 123.70(12)
C1 N2 H2A 118.1
C8 N2 H2A 118.1
N1 C1 N2 122.53(12)
N1 C1 H1A 118.7
N2 C1 H1A 118.7
C3 C2 C7 119.42(12)
C3 C2 N1 118.21(12)
C7 C2 N1 122.32(13)
C4 C3 C2 119.37(12)
C4 C3 H3A 120.3
C2 C3 H3A 120.3
C3 C4 C5 122.66(13)
C3 C4 Cl1 118.22(11)
C5 C4 Cl1 119.11(11)
C6 C5 C4 116.94(12)
C6 C5 H5A 121.5
C4 C5 H5A 121.5
C5 C6 C7 122.59(13)
C5 C6 Cl2 118.69(11)
C7 C6 Cl2 118.68(11)
C6 C7 C2 118.95(13)
C6 C7 H7A 120.5
C2 C7 H7A 120.5
C13 C8 C9 119.93(12)
C13 C8 N2 118.67(12)
C9 C8 N2 121.37(12)
C10 C9 C8 118.57(13)
C10 C9 H9A 120.7
C8 C9 H9A 120.7
C11 C10 C9 122.91(13)
C11 C10 Cl3 118.85(11)
C9 C10 Cl3 118.21(11)
C10 C11 C12 116.96(13)
C10 C11 H11A 121.5
C12 C11 H11A 121.5
C13 C12 C11 122.36(13)
C13 C12 Cl4 118.76(11)
C11 C12 Cl4 118.88(11)
C12 C13 C8 119.26(13)
C12 C13 H13A 120.4
C8 C13 H13A 120.4

loop_
_geom_bond_atom_site_label_1
_geom_bond_atom_site_label_2
_geom_bond_distance
Cl1 C4 1.7389(14)
Cl2 C6 1.7398(14)
Cl3 C10 1.7394(14)
Cl4 C12 1.7359(15)
N1 C1 1.2836(18)
N1 C2 1.4128(17)
N2 C1 1.3486(18)
N2 C8 1.4041(17)
N2 H2A 0.8800
C1 H1A 0.9500
C2 C3 1.3970(19)
C2 C7 1.4005(19)
C3 C4 1.3808(19)
C3 H3A 0.9500
C4 C5 1.387(2)
C5 C6 1.384(2)
C5 H5A 0.9500
C6 C7 1.3911(19)
C7 H7A 0.9500
C8 C13 1.3936(19)
C8 C9 1.3962(19)
C9 C10 1.386(2)
C9 H9A 0.9500
C10 C11 1.385(2)
C11 C12 1.385(2)
C11 H11A 0.9500
C12 C13 1.384(2)
C13 H13A 0.9500

loop_
_geom_hbond_atom_site_label_D
_geom_hbond_atom_site_label_H
_geom_hbond_atom_site_label_A
_geom_hbond_distance_DH
_geom_hbond_distance_HA
_geom_hbond_distance_DA
_geom_hbond_angle_DHA
_geom_hbond_site_symmetry_A
N2 H2A N1 0.88 2.15 3.0264(17) 172.1 2_475
